data_7158322
loop_
_publ_author_name
'Shen, Jinhui'
'Yu, Aimin'
'Meng, Xiangtai'

_publ_section_title
;
 Stereoselective [4 + 3] annulation of azadienes and ethyl
 4-bromo-3-oxobutanoate: construction of benzindeno-fused azepine
 derivatives.
;
_journal_issue 41
_journal_name_full 'Organic &amp; biomolecular chemistry'
_journal_page_first 9026
_journal_page_last 9030
_journal_paper_doi 10.1039/d1ob01749g
_journal_volume 19
_journal_year 2021
_chemical_formula_moiety 'C29 H27 N O5 S'
_chemical_formula_sum 'C29 H27 N O5 S'
_chemical_formula_weight 501.57
_space_group_crystal_system triclinic
_space_group_IT_number 2
_space_group_name_Hall '-P 1'
_space_group_name_H-M_alt 'P -1'
_atom_sites_solution_hydrogens mixed
_atom_sites_solution_primary dual
_audit_creation_date 2019-11-05
_audit_creation_method
;
Olex2 1.2
(compiled 2018.05.29 svn.r3508 for OlexSys, GUI svn.r5506)
;
_audit_update_record
;
2021-09-07 deposited with the CCDC.	2021-09-29 downloaded from the CCDC.
;
_cell_angle_alpha 97.036(14)
_cell_angle_beta 110.448(14)
_cell_angle_gamma 105.848(14)
_cell_formula_units_Z 2
_cell_length_a 10.9106(16)
_cell_length_b 11.628(2)
_cell_length_c 11.7739(19)
_cell_measurement_reflns_used 1483
_cell_measurement_temperature 296.15
_cell_measurement_theta_max 32.8570
_cell_measurement_theta_min 3.1980
_cell_volume 1306.5(4)
_computing_cell_refinement 'CrysAlisPro 1.171.39.7e (Rigaku OD, 2015)'
_computing_data_collection 'CrysAlisPro 1.171.39.7e (Rigaku OD, 2015)'
_computing_data_reduction 'CrysAlisPro 1.171.39.7e (Rigaku OD, 2015)'
_computing_molecular_graphics 'Olex2 (Dolomanov et al., 2009)'
_computing_publication_material 'Olex2 (Dolomanov et al., 2009)'
_computing_structure_refinement 'ShelXL (Sheldrick, 2015)'
_computing_structure_solution 'ShelXT (Sheldrick, 2015)'
_diffrn_ambient_temperature 296.15
_diffrn_detector 'CCD plate'
_diffrn_measured_fraction_theta_full 0.997
_diffrn_measured_fraction_theta_max 0.997
_diffrn_measurement_details
;
List of Runs (angles in degrees, time in seconds):

  # Type    Start    End  Width  t~exp~   \w     \q     \k     \f   Frames
#--------------------------------------------------------------------------
  1  \w      2.00  41.00   1.00   55.00    --   30.00  54.00-120.00   39
  2  \w     83.00 108.00   1.00   55.00    --   30.00  54.00 120.00   25
  3  \w    -74.00  12.00   1.00   55.00    --   30.00  54.00 120.00   86
  4  \w    -74.00 108.00   1.00   55.00    --   30.00  54.00 -30.00  182
;
_diffrn_measurement_device 'two-circle diffractometer'
_diffrn_measurement_device_type 'XtaLAB Mini (ROW)'
_diffrn_measurement_method '\w scans'
_diffrn_orient_matrix_type 'CrysAlisPro convention (1999,Acta A55,543-557)'
_diffrn_orient_matrix_UB_11 -0.0186961000
_diffrn_orient_matrix_UB_12 0.0105189000
_diffrn_orient_matrix_UB_13 -0.0608669000
_diffrn_orient_matrix_UB_21 -0.0646737000
_diffrn_orient_matrix_UB_22 0.0017050000
_diffrn_orient_matrix_UB_23 -0.0004998000
_diffrn_orient_matrix_UB_31 0.0301582000
_diffrn_orient_matrix_UB_32 0.0644718000
_diffrn_orient_matrix_UB_33 0.0261786000
_diffrn_radiation_monochromator graphite
_diffrn_radiation_probe x-ray
_diffrn_radiation_type MoK\a
_diffrn_radiation_wavelength 0.71073
_diffrn_reflns_av_R_equivalents 0.0400
_diffrn_reflns_av_unetI/netI 0.0947
_diffrn_reflns_Laue_measured_fraction_full 0.997
_diffrn_reflns_Laue_measured_fraction_max 0.997
_diffrn_reflns_limit_h_max 12
_diffrn_reflns_limit_h_min -12
_diffrn_reflns_limit_k_max 13
_diffrn_reflns_limit_k_min -13
_diffrn_reflns_limit_l_max 13
_diffrn_reflns_limit_l_min -12
_diffrn_reflns_number 6911
_diffrn_reflns_point_group_measured_fraction_full 0.997
_diffrn_reflns_point_group_measured_fraction_max 0.997
_diffrn_reflns_theta_full 24.999
_diffrn_reflns_theta_max 24.999
_diffrn_reflns_theta_min 2.724
_diffrn_source 'fine-focus sealed X-ray tube'
_diffrn_source_type 'Enhance (Mo) X-ray Source'
_exptl_absorpt_coefficient_mu 0.163
_exptl_absorpt_correction_T_max 1.00000
_exptl_absorpt_correction_T_min 0.79249
_exptl_absorpt_correction_type multi-scan
_exptl_absorpt_process_details
;
CrysAlisPro 1.171.39.7e (Rigaku Oxford Diffraction, 2015)
Empirical absorption correction using spherical harmonics,
 implemented in SCALE3 ABSPACK scaling algorithm.
;
_exptl_crystal_colour 'clear light colourless'
_exptl_crystal_colour_lustre clear
_exptl_crystal_colour_modifier light
_exptl_crystal_colour_primary colourless
_exptl_crystal_density_diffrn 1.275
_exptl_crystal_description block
_exptl_crystal_F_000 528
_exptl_crystal_size_max 0.08
_exptl_crystal_size_mid 0.06
_exptl_crystal_size_min 0.04
_refine_diff_density_max 0.612
_refine_diff_density_min -0.520
_refine_diff_density_rms 0.060
_refine_ls_extinction_method none
_refine_ls_goodness_of_fit_ref 1.023
_refine_ls_hydrogen_treatment mixed
_refine_ls_matrix_type full
_refine_ls_number_parameters 345
_refine_ls_number_reflns 4571
_refine_ls_number_restraints 436
_refine_ls_restrained_S_all 1.133
_refine_ls_R_factor_all 0.1293
_refine_ls_R_factor_gt 0.0691
_refine_ls_shift/su_max 0.000
_refine_ls_shift/su_mean 0.000
_refine_ls_structure_factor_coef Fsqd
_refine_ls_weighting_details 'w=1/[\s^2^(Fo^2^)+(0.1011P)^2^] where P=(Fo^2^+2Fc^2^)/3'
_refine_ls_weighting_scheme calc
_refine_ls_wR_factor_gt 0.1701
_refine_ls_wR_factor_ref 0.2161
_reflns_Friedel_coverage 0.000
_reflns_number_gt 2596
_reflns_number_total 4571
_reflns_threshold_expression 'I > 2\s(I)'
_cod_data_source_file d1ob01749g2.cif
_cod_data_source_block 8
_cod_depositor_comments 'Adding full bibliography for 7158322--7158326.cif.'
_cod_database_code 7158322
_shelx_shelxl_version_number 2018/3
_shelx_space_group_comment
;
The symmetry employed for this shelxl refinement is uniquely defined
by the following loop, which should always be used as a source of
symmetry information in preference to the above space-group names.
They are only intended as comments.
;
_shelx_estimated_absorpt_t_max 0.994
_shelx_estimated_absorpt_t_min 0.987
_reflns_odcompleteness_completeness 99.87
_reflns_odcompleteness_iscentric 1
_reflns_odcompleteness_theta 26.32
_olex2_refinement_description
;
1. Fixed Uiso
 At 1.2 times of:
  All C(H) groups, All C(H,H) groups
 At 1.5 times of:
  All C(H,H,H) groups
2. Restrained distances
 H1A-C1
 0.96 with sigma of 0.002
 C1-H1B
 0.96 with sigma of 0.002
 H00A-H00C = H1B-H1A
 1.566 with sigma of 0.002
3. Uiso/Uaniso restraints and constraints
C007 \\sim C008 \\sim C009 \\sim C00A \\sim C00B \\sim C00C \\sim C00D \\sim
C00E \\sim C00G \\sim C00H \\sim C00I \\sim C00J \\sim C00K \\sim C00L \\sim
C00M \\sim C00N \\sim C00O \\sim C00P \\sim C00Q \\sim C00R \\sim C00S \\sim
C00T \\sim C00U \\sim C00V \\sim C00W \\sim C00X \\sim C00Y \\sim C1 \\sim C0AA
\\sim C2: within 2.7A with sigma of 0.004 and sigma for terminal atoms of 0.008
4. Others
 Fixed Sof: C0AA(0.5) H0AA(0.5) H0AB(0.5) H0AC(0.5) C2(0.5) H2A(0.5) H2B(0.5)
 H2C(0.5)
5.a Ternary CH refined with riding coordinates:
 C007(H007), C00B(H00B)
5.b Secondary CH2 refined with riding coordinates:
 C00H(H00A,H00C), C00M(H00D,H00F)
5.c Aromatic/amide H refined with riding coordinates:
 C00E(H00E), C00G(H00G), C00K(H00K), C00L(H00L), C00P(H00P), C00Q(H00Q),
 C00R(H00R), C00S(H00S), C00T(H00T), C00U(H00U), C00V(H00V), C00W(H00W),
 C00X(H00X)
5.d Idealised Me refined as rotating group:
 C00Y(H00H,H00I,H00J), C0AA(H0AA,H0AB,H0AC), C2(H2A,H2B,H2C)
;
_olex2_submission_special_instructions 'No special instructions were received'
_oxdiff_exptl_absorpt_empirical_details
;
Empirical correction (ABSPACK) includes:
- Absorption correction using spherical harmonics
- Frame scaling
;
_oxdiff_exptl_absorpt_empirical_full_max 1.259
_oxdiff_exptl_absorpt_empirical_full_min 0.842

loop_
_space_group_symop_operation_xyz
'x, y, z'
'-x, -y, -z'

loop_
_atom_site_label
_atom_site_type_symbol
_atom_site_fract_x
_atom_site_fract_y
_atom_site_fract_z
_atom_site_U_iso_or_equiv
_atom_site_adp_type
_atom_site_occupancy
_atom_site_site_symmetry_order
_atom_site_calc_flag
_atom_site_refinement_flags_posn
_atom_site_refinement_flags_adp
_atom_site_refinement_flags_occupancy
_atom_site_disorder_assembly
_atom_site_disorder_group
S001 S 0.72103(10) 0.52103(10) 0.45890(9) 0.0434(3) Uani 1 1 d . . . . .
O002 O 0.8450(3) 0.5899(3) 0.4477(3) 0.0503(7) Uani 1 1 d . . . . .
O003 O 0.6394(3) 0.5846(3) 0.4939(3) 0.0544(8) Uani 1 1 d . . . . .
N004 N 0.6224(3) 0.4250(3) 0.3225(3) 0.0432(8) Uani 1 1 d . . . . .
O005 O 0.5449(4) -0.0431(3) 0.2043(3) 0.0782(11) Uani 1 1 d . . . . .
O006 O 0.3682(3) 0.1230(3) 0.2253(4) 0.0857(12) Uani 1 1 d . . . . .
C007 C 0.6479(4) 0.1993(4) 0.1647(4) 0.0480(8) Uani 1 1 d . U . . .
H007 H 0.569093 0.143948 0.089805 0.058 Uiso 1 1 calc R . . . .
C008 C 0.6667(4) 0.3286(4) 0.1494(4) 0.0454(8) Uani 1 1 d . U . . .
C009 C 0.7616(4) 0.4307(4) 0.5655(4) 0.0502(9) Uani 1 1 d . U . . .
C00A C 0.6594(4) 0.4266(4) 0.2177(4) 0.0452(8) Uani 1 1 d . U . . .
C00B C 0.6130(4) 0.1773(4) 0.2779(4) 0.0472(8) Uani 1 1 d . U . . .
H00B H 0.689515 0.233333 0.353948 0.057 Uiso 1 1 calc R . . . .
C00C C 0.7765(4) 0.1685(4) 0.1693(4) 0.0503(8) Uani 1 1 d . U . . .
C00D C 0.6810(4) 0.5338(4) 0.1627(4) 0.0498(8) Uani 1 1 d . U . . .
C00E C 0.8793(4) 0.3966(4) 0.5861(4) 0.0567(9) Uani 1 1 d . U . . .
H00E H 0.935321 0.421901 0.543470 0.068 Uiso 1 1 calc R . . . .
O00F O 0.6466(5) 0.0449(3) 0.4082(4) 0.0990(14) Uani 1 1 d . . . . .
C00G C 0.9124(5) 0.3254(5) 0.6700(4) 0.0615(10) Uani 1 1 d . U . . .
H00G H 0.991566 0.303848 0.683917 0.074 Uiso 1 1 calc R . . . .
C00H C 0.4904(4) 0.3352(4) 0.3040(4) 0.0466(9) Uani 1 1 d . U . . .
H00A H 0.415959 0.350565 0.240197 0.056 Uiso 1 1 calc DR . . . .
H00C H 0.476418 0.346853 0.380964 0.056 Uiso 1 1 calc DR . . . .
C00I C 0.4806(5) 0.2027(4) 0.2656(4) 0.0500(9) Uani 1 1 d . U . . .
C00J C 0.7068(5) 0.4992(4) 0.0578(4) 0.0534(8) Uani 1 1 d . U . . .
C00K C 0.7683(5) 0.0776(4) 0.0769(4) 0.0551(9) Uani 1 1 d . U . . .
H00K H 0.682655 0.032709 0.012223 0.066 Uiso 1 1 calc R . . . .
C00L C 0.8859(5) 0.0526(4) 0.0792(4) 0.0588(10) Uani 1 1 d . U . . .
H00L H 0.878756 -0.007878 0.015335 0.071 Uiso 1 1 calc R . . . .
C00M C 0.6966(5) 0.3667(4) 0.0404(4) 0.0528(8) Uani 1 1 d . U . . .
H00D H 0.783116 0.357567 0.042677 0.063 Uiso 1 1 calc R . . . .
H00F H 0.621948 0.317476 -0.038518 0.063 Uiso 1 1 calc R . . . .
C00N C 0.5951(5) 0.0456(5) 0.2888(5) 0.0575(10) Uani 1 1 d . U . . .
C00O C 0.8306(5) 0.2856(5) 0.7334(4) 0.0634(10) Uani 1 1 d . U . . .
C00P C 0.6804(5) 0.3930(5) 0.6300(4) 0.0585(10) Uani 1 1 d . U . . .
H00P H 0.602753 0.416460 0.618226 0.070 Uiso 1 1 calc R . . . .
C00Q C 0.6767(5) 0.6496(4) 0.1963(4) 0.0585(9) Uani 1 1 d . U . . .
H00Q H 0.657523 0.671549 0.265264 0.070 Uiso 1 1 calc R . . . .
C00R C 0.7346(5) 0.5842(4) -0.0102(4) 0.0628(10) Uani 1 1 d . U . . .
H00R H 0.755420 0.563037 -0.078294 0.075 Uiso 1 1 calc R . . . .
C00S C 1.0113(5) 0.1153(5) 0.1734(4) 0.0632(10) Uani 1 1 d . U . . .
H00S H 1.089730 0.097099 0.175259 0.076 Uiso 1 1 calc R . . . .
C00T C 0.7015(5) 0.7332(5) 0.1254(4) 0.0663(11) Uani 1 1 d . U . . .
H00T H 0.698256 0.811762 0.146069 0.080 Uiso 1 1 calc R . . . .
C00U C 0.7312(5) 0.6991(5) 0.0235(5) 0.0692(11) Uani 1 1 d . U . . .
H00U H 0.749107 0.756021 -0.022810 0.083 Uiso 1 1 calc R . . . .
C00V C 0.7137(5) 0.3209(5) 0.7115(4) 0.0649(10) Uani 1 1 d . U . . .
H00V H 0.656920 0.294802 0.753305 0.078 Uiso 1 1 calc R . . . .
C00W C 0.9039(5) 0.2321(5) 0.2636(4) 0.0663(10) Uani 1 1 d . U . . .
H00W H 0.911944 0.293797 0.326850 0.080 Uiso 1 1 calc R . . . .
C00X C 1.0217(5) 0.2055(5) 0.2659(5) 0.0734(11) Uani 1 1 d . U . . .
H00X H 1.107658 0.249245 0.330692 0.088 Uiso 1 1 calc R . . . .
C00Y C 0.8643(6) 0.2043(6) 0.8224(5) 0.0865(15) Uani 1 1 d . U . . .
H00H H 0.912323 0.155567 0.796342 0.130 Uiso 1 1 calc GR . . . .
H00I H 0.779692 0.151044 0.822091 0.130 Uiso 1 1 calc GR . . . .
H00J H 0.922354 0.254864 0.905173 0.130 Uiso 1 1 calc GR . . . .
C1 C 0.6496(9) -0.0761(7) 0.4342(8) 0.123(2) Uani 1 1 d D U . . .
C0AA C 0.8061(19) -0.0612(15) 0.4703(16) 0.133(4) Uani 0.5 1 d . U P A 1
H0AA H 0.829419 -0.050071 0.399953 0.200 Uiso 0.5 1 calc GR . P A 1
H0AB H 0.822104 -0.133588 0.493971 0.200 Uiso 0.5 1 calc GR . P A 1
H0AC H 0.863042 0.009385 0.539009 0.200 Uiso 0.5 1 calc GR . P A 1
C2 C 0.724(2) -0.0740(15) 0.5288(16) 0.141(4) Uani 0.5 1 d . U P A 2
H2A H 0.805889 -0.084635 0.523348 0.211 Uiso 0.5 1 calc GR . P A 2
H2B H 0.680460 -0.139415 0.559523 0.211 Uiso 0.5 1 calc GR . P A 2
H2C H 0.748538 0.003679 0.584940 0.211 Uiso 0.5 1 calc GR . P A 2
H1A H 0.564(2) -0.122(3) 0.364(2) 0.068(14) Uiso 1 1 d D . . . .
H1B H 0.632(4) -0.064(7) 0.508(2) 0.16(4) Uiso 1 1 d D . . . .

loop_
_atom_site_aniso_label
_atom_site_aniso_U_11
_atom_site_aniso_U_22
_atom_site_aniso_U_33
_atom_site_aniso_U_23
_atom_site_aniso_U_13
_atom_site_aniso_U_12
S001 0.0413(6) 0.0465(6) 0.0439(6) 0.0027(5) 0.0190(5) 0.0183(5)
O002 0.0389(16) 0.0546(18) 0.0555(18) 0.0077(14) 0.0215(14) 0.0122(15)
O003 0.0521(18) 0.0561(18) 0.0618(19) 0.0013(15) 0.0281(15) 0.0276(16)
N004 0.0417(19) 0.045(2) 0.0411(19) 0.0027(15) 0.0199(16) 0.0106(17)
O005 0.089(3) 0.0402(18) 0.093(3) 0.0051(18) 0.032(2) 0.0152(19)
O006 0.050(2) 0.057(2) 0.132(3) -0.002(2) 0.033(2) 0.0062(19)
C007 0.0503(13) 0.0486(13) 0.0496(13) 0.0075(11) 0.0208(11) 0.0244(12)
C008 0.0514(14) 0.0482(14) 0.0451(14) 0.0111(12) 0.0227(12) 0.0253(13)
C009 0.0454(16) 0.070(2) 0.0493(17) 0.0148(15) 0.0285(14) 0.0284(15)
C00A 0.0511(14) 0.0485(14) 0.0454(14) 0.0106(12) 0.0230(12) 0.0267(13)
C00B 0.0478(15) 0.0460(15) 0.0511(15) 0.0101(13) 0.0203(13) 0.0209(13)
C00C 0.0513(14) 0.0511(15) 0.0513(15) 0.0036(12) 0.0199(12) 0.0262(13)
C00D 0.0576(15) 0.0497(14) 0.0484(14) 0.0145(12) 0.0210(13) 0.0270(13)
C00E 0.0495(17) 0.074(2) 0.0550(18) 0.0192(16) 0.0266(15) 0.0252(16)
O00F 0.146(4) 0.063(2) 0.081(3) 0.035(2) 0.031(3) 0.036(3)
C00G 0.0530(17) 0.077(2) 0.0610(18) 0.0214(16) 0.0234(15) 0.0298(16)
C00H 0.0438(17) 0.0491(18) 0.0514(18) 0.0066(15) 0.0222(15) 0.0207(15)
C00I 0.0470(17) 0.0488(17) 0.0550(17) 0.0083(15) 0.0217(14) 0.0179(15)
C00J 0.0617(15) 0.0532(15) 0.0486(14) 0.0153(13) 0.0214(13) 0.0242(13)
C00K 0.0558(16) 0.0552(17) 0.0535(16) 0.0002(14) 0.0221(14) 0.0228(15)
C00L 0.0586(17) 0.0592(18) 0.0598(18) -0.0020(15) 0.0266(15) 0.0250(16)
C00M 0.0602(15) 0.0541(15) 0.0478(15) 0.0102(13) 0.0236(13) 0.0232(14)
C00N 0.0544(18) 0.0531(18) 0.0647(19) 0.0141(16) 0.0228(16) 0.0195(16)
C00O 0.0571(18) 0.079(2) 0.0567(18) 0.0239(16) 0.0230(15) 0.0243(17)
C00P 0.0508(17) 0.080(2) 0.0531(18) 0.0179(16) 0.0271(15) 0.0264(16)
C00Q 0.0669(17) 0.0521(16) 0.0561(17) 0.0139(14) 0.0193(15) 0.0261(15)
C00R 0.0736(18) 0.0585(17) 0.0518(16) 0.0191(14) 0.0203(15) 0.0194(16)
C00S 0.0564(17) 0.0676(19) 0.0645(19) -0.0025(16) 0.0219(15) 0.0305(16)
C00T 0.0768(19) 0.0536(18) 0.0607(18) 0.0171(16) 0.0161(17) 0.0240(17)
C00U 0.079(2) 0.0582(18) 0.0581(18) 0.0218(16) 0.0157(17) 0.0172(17)
C00V 0.0565(18) 0.086(2) 0.0562(18) 0.0218(16) 0.0278(15) 0.0215(17)
C00W 0.0574(16) 0.0669(18) 0.0639(18) -0.0097(15) 0.0152(15) 0.0278(15)
C00X 0.0586(18) 0.075(2) 0.0701(19) -0.0092(17) 0.0129(16) 0.0269(17)
C00Y 0.082(3) 0.098(3) 0.075(3) 0.037(2) 0.023(2) 0.027(3)
C1 0.149(4) 0.075(3) 0.095(3) 0.028(3) 0.008(3) 0.014(3)
C0AA 0.157(7) 0.086(5) 0.108(6) 0.034(5) 0.006(6) 0.025(6)
C2 0.163(7) 0.092(6) 0.108(7) 0.036(6) 0.001(6) 0.020(6)

loop_
_atom_type_symbol
_atom_type_description
_atom_type_scat_dispersion_real
_atom_type_scat_dispersion_imag
_atom_type_scat_source
C C 0.0033 0.0016 'International Tables Vol C Tables 4.2.6.8 and 6.1.1.4'
H H 0.0000 0.0000 'International Tables Vol C Tables 4.2.6.8 and 6.1.1.4'
N N 0.0061 0.0033 'International Tables Vol C Tables 4.2.6.8 and 6.1.1.4'
O O 0.0106 0.0060 'International Tables Vol C Tables 4.2.6.8 and 6.1.1.4'
S S 0.1246 0.1234 'International Tables Vol C Tables 4.2.6.8 and 6.1.1.4'

loop_
_geom_angle_atom_site_label_1
_geom_angle_atom_site_label_2
_geom_angle_atom_site_label_3
_geom_angle
_geom_angle_site_symmetry_1
_geom_angle_site_symmetry_3
_geom_angle_publ_flag
O002 S001 O003 119.55(18) . . ?
O002 S001 N004 105.88(17) . . ?
O002 S001 C009 109.36(18) . . ?
O003 S001 N004 108.04(17) . . ?
O003 S001 C009 106.93(19) . . ?
N004 S001 C009 106.4(2) . . ?
C00A N004 S001 122.4(3) . . ?
C00A N004 C00H 117.5(3) . . ?
C00H N004 S001 120.1(3) . . ?
C008 C007 H007 107.4 . . ?
C008 C007 C00B 113.0(3) . . ?
C008 C007 C00C 109.1(4) . . ?
C00B C007 H007 107.4 . . ?
C00C C007 H007 107.4 . . ?
C00C C007 C00B 112.4(3) . . ?
C007 C008 C00M 120.7(3) . . ?
C00A C008 C007 131.2(4) . . ?
C00A C008 C00M 108.1(4) . . ?
C00E C009 S001 119.3(3) . . ?
C00P C009 S001 121.5(3) . . ?
C00P C009 C00E 119.2(4) . . ?
N004 C00A C00D 123.5(3) . . ?
C008 C00A N004 125.1(4) . . ?
C008 C00A C00D 111.1(4) . . ?
C007 C00B H00B 108.9 . . ?
C00I C00B C007 110.4(3) . . ?
C00I C00B H00B 108.9 . . ?
C00I C00B C00N 109.2(4) . . ?
C00N C00B C007 110.7(3) . . ?
C00N C00B H00B 108.9 . . ?
C00K C00C C007 121.0(4) . . ?
C00W C00C C007 120.8(4) . . ?
C00W C00C C00K 118.2(4) . . ?
C00J C00D C00A 107.5(4) . . ?
C00Q C00D C00A 131.5(4) . . ?
C00Q C00D C00J 121.0(4) . . ?
C009 C00E H00E 120.1 . . ?
C00G C00E C009 119.9(4) . . ?
C00G C00E H00E 120.1 . . ?
C00N O00F C1 115.5(5) . . ?
C00E C00G H00G 119.3 . . ?
C00O C00G C00E 121.3(4) . . ?
C00O C00G H00G 119.3 . . ?
N004 C00H H00A 108.8 . . ?
N004 C00H H00C 108.8 . . ?
N004 C00H C00I 113.8(3) . . ?
H00A C00H H00C 107.7 . . ?
C00I C00H H00A 108.8 . . ?
C00I C00H H00C 108.8 . . ?
O006 C00I C00B 123.1(4) . . ?
O006 C00I C00H 118.8(4) . . ?
C00B C00I C00H 118.1(4) . . ?
C00D C00J C00M 108.8(4) . . ?
C00R C00J C00D 119.6(4) . . ?
C00R C00J C00M 131.5(4) . . ?
C00C C00K H00K 119.6 . . ?
C00C C00K C00L 120.9(4) . . ?
C00L C00K H00K 119.6 . . ?
C00K C00L H00L 119.7 . . ?
C00S C00L C00K 120.6(4) . . ?
C00S C00L H00L 119.7 . . ?
C008 C00M H00D 110.9 . . ?
C008 C00M H00F 110.9 . . ?
C00J C00M C008 104.4(3) . . ?
C00J C00M H00D 110.9 . . ?
C00J C00M H00F 110.9 . . ?
H00D C00M H00F 108.9 . . ?
O005 C00N C00B 126.0(5) . . ?
O005 C00N O00F 125.0(5) . . ?
O00F C00N C00B 109.0(4) . . ?
C00G C00O C00V 117.8(4) . . ?
C00G C00O C00Y 121.4(4) . . ?
C00V C00O C00Y 120.8(5) . . ?
C009 C00P H00P 119.9 . . ?
C00V C00P C009 120.1(4) . . ?
C00V C00P H00P 119.9 . . ?
C00D C00Q H00Q 120.6 . . ?
C00D C00Q C00T 118.7(5) . . ?
C00T C00Q H00Q 120.6 . . ?
C00J C00R H00R 120.3 . . ?
C00U C00R C00J 119.4(5) . . ?
C00U C00R H00R 120.3 . . ?
C00L C00S H00S 120.3 . . ?
C00L C00S C00X 119.5(4) . . ?
C00X C00S H00S 120.3 . . ?
C00Q C00T H00T 120.1 . . ?
C00U C00T C00Q 119.8(5) . . ?
C00U C00T H00T 120.1 . . ?
C00R C00U C00T 121.4(5) . . ?
C00R C00U H00U 119.3 . . ?
C00T C00U H00U 119.3 . . ?
C00O C00V H00V 119.2 . . ?
C00P C00V C00O 121.6(5) . . ?
C00P C00V H00V 119.2 . . ?
C00C C00W H00W 119.7 . . ?
C00C C00W C00X 120.6(4) . . ?
C00X C00W H00W 119.7 . . ?
C00S C00X C00W 120.3(5) . . ?
C00S C00X H00X 119.9 . . ?
C00W C00X H00X 119.9 . . ?
C00O C00Y H00H 109.5 . . ?
C00O C00Y H00I 109.5 . . ?
C00O C00Y H00J 109.5 . . ?
H00H C00Y H00I 109.5 . . ?
H00H C00Y H00J 109.5 . . ?
H00I C00Y H00J 109.5 . . ?
O00F C1 C0AA 101.8(8) . . ?
O00F C1 H1A 94(3) . . ?
O00F C1 H1B 96(6) . . ?
C0AA C1 H1A 136(3) . . ?
C0AA C1 H1B 110(3) . . ?
C2 C1 O00F 116.4(11) . . ?
C2 C1 H1A 146(3) . . ?
C2 C1 H1B 56(3) . . ?
H1A C1 H1B 109.2(3) . . ?
C1 C0AA H0AA 109.5 . . ?
C1 C0AA H0AB 109.5 . . ?
C1 C0AA H0AC 109.5 . . ?
H0AA C0AA H0AB 109.5 . . ?
H0AA C0AA H0AC 109.5 . . ?
H0AB C0AA H0AC 109.5 . . ?
C1 C2 H2A 109.5 . . ?
C1 C2 H2B 109.5 . . ?
C1 C2 H2C 109.5 . . ?
C1 C2 H1B 53.8(12) . . ?
H2A C2 H2B 109.5 . . ?
H2A C2 H2C 109.5 . . ?
H2A C2 H1B 163.2 . . ?
H2B C2 H2C 109.5 . . ?
H2B C2 H1B 80.0 . . ?
H2C C2 H1B 78.9 . . ?

loop_
_geom_bond_atom_site_label_1
_geom_bond_atom_site_label_2
_geom_bond_distance
_geom_bond_site_symmetry_2
_geom_bond_publ_flag
S001 O002 1.431(3) . ?
S001 O003 1.432(3) . ?
S001 N004 1.638(3) . ?
S001 C009 1.750(5) . ?
N004 C00A 1.427(5) . ?
N004 C00H 1.454(5) . ?
O005 C00N 1.188(5) . ?
O006 C00I 1.206(5) . ?
C007 H007 0.9800 . ?
C007 C008 1.502(6) . ?
C007 C00B 1.540(6) . ?
C007 C00C 1.526(5) . ?
C008 C00A 1.350(5) . ?
C008 C00M 1.517(6) . ?
C009 C00E 1.396(5) . ?
C009 C00P 1.376(6) . ?
C00A C00D 1.474(6) . ?
C00B H00B 0.9800 . ?
C00B C00I 1.514(5) . ?
C00B C00N 1.518(6) . ?
C00C C00K 1.381(5) . ?
C00C C00W 1.368(6) . ?
C00D C00J 1.396(6) . ?
C00D C00Q 1.375(6) . ?
C00E H00E 0.9300 . ?
C00E C00G 1.381(6) . ?
O00F C00N 1.321(6) . ?
O00F C1 1.482(8) . ?
C00G H00G 0.9300 . ?
C00G C00O 1.375(7) . ?
C00H H00A 0.9700 . ?
C00H H00C 0.9700 . ?
C00H C00I 1.515(6) . ?
C00J C00M 1.498(6) . ?
C00J C00R 1.381(6) . ?
C00K H00K 0.9300 . ?
C00K C00L 1.383(6) . ?
C00L H00L 0.9300 . ?
C00L C00S 1.353(6) . ?
C00M H00D 0.9700 . ?
C00M H00F 0.9700 . ?
C00O C00V 1.395(6) . ?
C00O C00Y 1.513(7) . ?
C00P H00P 0.9300 . ?
C00P C00V 1.370(6) . ?
C00Q H00Q 0.9300 . ?
C00Q C00T 1.389(6) . ?
C00R H00R 0.9300 . ?
C00R C00U 1.361(6) . ?
C00S H00S 0.9300 . ?
C00S C00X 1.367(6) . ?
C00T H00T 0.9300 . ?
C00T C00U 1.388(7) . ?
C00U H00U 0.9300 . ?
C00V H00V 0.9300 . ?
C00W H00W 0.9300 . ?
C00W C00X 1.394(6) . ?
C00X H00X 0.9300 . ?
C00Y H00H 0.9600 . ?
C00Y H00I 0.9600 . ?
C00Y H00J 0.9600 . ?
C1 C0AA 1.562(19) . ?
C1 C2 1.118(16) . ?
C1 H1A 0.960(2) . ?
C1 H1B 0.961(2) . ?
C0AA H0AA 0.9600 . ?
C0AA H0AB 0.9600 . ?
C0AA H0AC 0.9600 . ?
C2 H2A 0.9600 . ?
C2 H2B 0.9600 . ?
C2 H2C 0.9600 . ?
C2 H1B 0.99(5) . ?
